data_2226996
loop_
_publ_author_name
'Wang, Kaitong'
'Yuan, Jingkun'
'Chen, Guisheng'
'Chen, Qian'
'Wu, Huilu'

_publ_section_title
;
 Dibromido[1,1'-dibenzyl-2,2'-(sulfanediyldimethylene)di-1<i>H</i>-benzimidazole]cadmium(II)
 dimethylformamide solvate
;
_journal_coeditor_code LH5084
_journal_issue 8
_journal_name_full 'Acta Crystallographica Section E'
_journal_page_first m993
_journal_paper_doi 10.1107/S1600536810028448
_journal_volume 66
_journal_year 2010
_chemical_formula_iupac '[Cd Br2 (C30 H26 N4 S)], C3 H7 N O'
_chemical_formula_moiety 'C30 H26 Br2 Cd N4 S, C3 H7 N O'
_chemical_formula_sum 'C33 H33 Br2 Cd N5 O S'
_chemical_formula_weight 819.92
_chemical_name_systematic
;
Dibromido[1,1'-dibenzyl-2,2'-(sulfanediyldimethylene)di-1<i>H</i>-
benzimidazole]cadmium(II) dimethylformamide solvate
;
_space_group_IT_number 11
_symmetry_cell_setting monoclinic
_symmetry_space_group_name_Hall '-P 2yb'
_symmetry_space_group_name_H-M 'P 1 21/m 1'
_atom_sites_solution_hydrogens geom
_atom_sites_solution_primary direct
_atom_sites_solution_secondary difmap
_cell_angle_alpha 90.00
_cell_angle_beta 110.0290(10)
_cell_angle_gamma 90.00
_cell_formula_units_Z 2
_cell_length_a 9.7437(8)
_cell_length_b 16.7792(14)
_cell_length_c 10.5931(9)
_cell_measurement_reflns_used 3975
_cell_measurement_temperature 296(2)
_cell_measurement_theta_max 27.32
_cell_measurement_theta_min 2.22
_cell_volume 1627.1(2)
_computing_cell_refinement 'SAINT (Bruker, 2006)'
_computing_data_collection 'APEX2 (Bruker, 2006)'
_computing_data_reduction 'SAINT (Bruker, 2006)'
_computing_molecular_graphics 'SHELXTL (Sheldrick, 2008)'
_computing_publication_material 'SHELXTL (Sheldrick, 2008)'
_computing_structure_refinement 'SHELXL97 (Sheldrick, 2008)'
_computing_structure_solution 'SHELXS97 (Sheldrick, 2008)'
_diffrn_ambient_temperature 296(2)
_diffrn_measured_fraction_theta_full 0.998
_diffrn_measured_fraction_theta_max 0.998
_diffrn_measurement_device_type 'Bruker APEXII area-detector'
_diffrn_measurement_method '\w scans'
_diffrn_radiation_monochromator graphite
_diffrn_radiation_source 'fine-focus sealed tube'
_diffrn_radiation_type MoK\a
_diffrn_radiation_wavelength 0.71073
_diffrn_reflns_av_R_equivalents 0.0266
_diffrn_reflns_av_sigmaI/netI 0.0308
_diffrn_reflns_limit_h_max 12
_diffrn_reflns_limit_h_min -11
_diffrn_reflns_limit_k_max 20
_diffrn_reflns_limit_k_min -20
_diffrn_reflns_limit_l_max 6
_diffrn_reflns_limit_l_min -13
_diffrn_reflns_number 9062
_diffrn_reflns_theta_full 26.00
_diffrn_reflns_theta_max 26.00
_diffrn_reflns_theta_min 2.05
_exptl_absorpt_coefficient_mu 3.226
_exptl_absorpt_correction_T_max 0.4653
_exptl_absorpt_correction_T_min 0.3897
_exptl_absorpt_correction_type multi-scan
_exptl_absorpt_process_details '(SADABS; Bruker, 2006)'
_exptl_crystal_colour yellow
_exptl_crystal_density_diffrn 1.674
_exptl_crystal_density_method 'not measured'
_exptl_crystal_description block
_exptl_crystal_F_000 816
_exptl_crystal_size_max 0.36
_exptl_crystal_size_mid 0.32
_exptl_crystal_size_min 0.28
_refine_diff_density_max 0.779
_refine_diff_density_min -0.636
_refine_ls_extinction_coef 0.0025(4)
_refine_ls_extinction_expression Fc^*^=kFc[1+0.001xFc^2^\l^3^/sin(2\q)]^-1/4^
_refine_ls_extinction_method 'SHELXL97 (Sheldrick, 2008)'
_refine_ls_goodness_of_fit_ref 1.046
_refine_ls_hydrogen_treatment constr
_refine_ls_matrix_type full
_refine_ls_number_parameters 211
_refine_ls_number_reflns 3305
_refine_ls_number_restraints 0
_refine_ls_restrained_S_all 1.046
_refine_ls_R_factor_all 0.0393
_refine_ls_R_factor_gt 0.0291
_refine_ls_shift/su_max 0.000
_refine_ls_shift/su_mean 0.000
_refine_ls_structure_factor_coef Fsqd
_refine_ls_weighting_details 'calc w=1/[\s^2^(Fo^2^)+(0.0374P)^2^+0.7961P] where P=(Fo^2^+2Fc^2^)/3'
_refine_ls_weighting_scheme calc
_refine_ls_wR_factor_gt 0.0715
_refine_ls_wR_factor_ref 0.0769
_reflns_number_gt 2742
_reflns_number_total 3305
_reflns_threshold_expression I>2\s(I)
_cod_data_source_file lh5084.cif
_cod_data_source_block I
_cod_original_sg_symbol_H-M 'P 21/m'
_cod_database_code 2226996
_cod_database_fobs_code 2226996

loop_
_symmetry_equiv_pos_as_xyz
'x, y, z'
'-x, y+1/2, -z'
'-x, -y, -z'
'x, -y-1/2, z'

loop_
_atom_site_type_symbol
_atom_site_label
_atom_site_fract_x
_atom_site_fract_y
_atom_site_fract_z
_atom_site_U_iso_or_equiv
_atom_site_adp_type
_atom_site_calc_flag
_atom_site_refinement_flags
_atom_site_occupancy
_atom_site_disorder_assembly
_atom_site_disorder_group
Br Br1 0.53761(5) 0.2500 0.42042(5) 0.05529(15) Uani d S 1 . .
Br Br2 0.95622(6) 0.2500 0.72708(5) 0.05828(15) Uani d S 1 . .
C C1 1.0172(3) 0.16482(17) 0.2726(3) 0.0434(7) Uani d . 1 . .
H H1A 0.9562 0.1832 0.1844 0.052 Uiso calc R 1 . .
H H1B 1.1010 0.1377 0.2630 0.052 Uiso calc R 1 . .
C C2 0.9329(3) 0.10786(16) 0.3253(3) 0.0343(6) Uani d . 1 . .
C C3 0.9688(3) -0.01196(18) 0.1929(3) 0.0410(7) Uani d . 1 . .
H H3A 1.0153 -0.0620 0.2295 0.049 Uiso calc R 1 . .
H H3B 1.0400 0.0207 0.1714 0.049 Uiso calc R 1 . .
C C4 0.8399(3) -0.02804(19) 0.0656(3) 0.0444(7) Uani d . 1 . .
C C5 0.7349(5) 0.0278(3) 0.0121(4) 0.0949(16) Uani d . 1 . .
H H5 0.7429 0.0777 0.0523 0.114 Uiso calc R 1 . .
C C6 0.6156(6) 0.0109(4) -0.1025(5) 0.117(2) Uani d . 1 . .
H H6 0.5439 0.0493 -0.1376 0.140 Uiso calc R 1 . .
C C7 0.6033(5) -0.0607(3) -0.1629(4) 0.0825(13) Uani d . 1 . .
H H7 0.5234 -0.0716 -0.2395 0.099 Uiso calc R 1 . .
C C8 0.7068(5) -0.1163(3) -0.1119(3) 0.0691(11) Uani d . 1 . .
H H8 0.6985 -0.1656 -0.1539 0.083 Uiso calc R 1 . .
C C9 0.8260(4) -0.1008(2) 0.0029(3) 0.0545(8) Uani d . 1 . .
H H9 0.8967 -0.1398 0.0376 0.065 Uiso calc R 1 . .
C C10 0.8378(3) -0.00630(16) 0.3597(3) 0.0343(6) Uani d . 1 . .
C C11 0.7924(3) -0.08440(17) 0.3631(3) 0.0432(7) Uani d . 1 . .
H H11 0.8186 -0.1248 0.3157 0.052 Uiso calc R 1 . .
C C12 0.7067(3) -0.09879(19) 0.4403(3) 0.0491(7) Uani d . 1 . .
H H12 0.6721 -0.1501 0.4436 0.059 Uiso calc R 1 . .
C C13 0.6703(3) -0.03818(19) 0.5139(3) 0.0468(7) Uani d . 1 . .
H H13 0.6136 -0.0506 0.5662 0.056 Uiso calc R 1 . .
C C14 0.7157(3) 0.03915(18) 0.5110(3) 0.0421(7) Uani d . 1 . .
H H14 0.6912 0.0791 0.5603 0.051 Uiso calc R 1 . .
C C15 0.8005(3) 0.05523(17) 0.4308(3) 0.0351(6) Uani d . 1 . .
C C16 0.6054(6) 0.2500 1.0757(6) 0.0683(14) Uani d S 1 . .
H H16 0.5334 0.2500 1.1148 0.082 Uiso calc SR 1 . .
C C17 0.4073(8) 0.2500 0.8662(7) 0.111(3) Uani d S 1 . .
H H17A 0.3912 0.2763 0.7819 0.166 Uiso calc PR 0.50 . .
H H17B 0.3553 0.2776 0.9152 0.166 Uiso calc PR 0.50 . .
H H17C 0.3728 0.1961 0.8502 0.166 Uiso calc PR 0.50 . .
C C18 0.6637(11) 0.2500 0.8761(10) 0.133(3) Uani d S 1 . .
H H18A 0.6547 0.2014 0.8260 0.199 Uiso calc PR 0.50 . .
H H18B 0.7607 0.2540 0.9405 0.199 Uiso calc PR 0.50 . .
H H18C 0.6452 0.2946 0.8158 0.199 Uiso calc PR 0.50 . .
Cd Cd1 0.81788(3) 0.2500 0.46873(3) 0.04091(11) Uani d S 1 . .
N N1 0.8612(2) 0.12589(13) 0.4073(2) 0.0359(5) Uani d . 1 . .
N N2 0.9223(2) 0.02893(13) 0.2940(2) 0.0355(5) Uani d . 1 . .
N N3 0.5618(5) 0.2500 0.9435(5) 0.0682(12) Uani d S 1 . .
O O1 0.7309(5) 0.2500 1.1506(5) 0.1167(18) Uani d S 1 . .
S S1 1.07918(11) 0.2500 0.38353(10) 0.0414(2) Uani d S 1 . .

loop_
_atom_site_aniso_label
_atom_site_aniso_U_11
_atom_site_aniso_U_22
_atom_site_aniso_U_33
_atom_site_aniso_U_12
_atom_site_aniso_U_13
_atom_site_aniso_U_23
Br1 0.0422(3) 0.0582(3) 0.0688(3) 0.000 0.0232(2) 0.000
Br2 0.0716(3) 0.0552(3) 0.0480(3) 0.000 0.0204(2) 0.000
C1 0.0503(17) 0.0394(16) 0.0495(16) -0.0028(13) 0.0285(14) -0.0058(13)
C2 0.0313(13) 0.0363(15) 0.0343(13) 0.0002(11) 0.0099(11) -0.0025(11)
C3 0.0445(16) 0.0412(16) 0.0406(15) 0.0036(13) 0.0189(13) -0.0089(12)
C4 0.0488(17) 0.0510(18) 0.0343(15) 0.0001(14) 0.0156(13) -0.0017(12)
C5 0.096(3) 0.082(3) 0.070(3) 0.035(3) -0.018(2) -0.023(2)
C6 0.099(4) 0.139(5) 0.071(3) 0.049(4) -0.023(3) -0.013(3)
C7 0.067(3) 0.132(4) 0.041(2) -0.013(3) 0.0088(18) -0.010(2)
C8 0.083(3) 0.081(3) 0.0469(19) -0.034(2) 0.027(2) -0.0184(19)
C9 0.066(2) 0.055(2) 0.0441(17) -0.0117(16) 0.0214(16) -0.0056(14)
C10 0.0282(13) 0.0381(14) 0.0342(14) 0.0013(11) 0.0075(11) 0.0008(11)
C11 0.0428(16) 0.0383(16) 0.0468(16) 0.0023(13) 0.0131(13) 0.0017(13)
C12 0.0426(16) 0.0401(17) 0.0612(19) -0.0004(13) 0.0134(15) 0.0135(14)
C13 0.0357(15) 0.0560(19) 0.0510(18) 0.0053(14) 0.0179(14) 0.0176(14)
C14 0.0362(14) 0.0488(17) 0.0434(16) 0.0070(13) 0.0164(13) 0.0046(13)
C15 0.0268(13) 0.0409(15) 0.0353(14) 0.0014(11) 0.0077(11) 0.0006(11)
C16 0.049(3) 0.071(4) 0.077(4) 0.000 0.011(3) 0.000
C17 0.075(5) 0.161(8) 0.077(4) 0.000 0.001(4) 0.000
C18 0.134(8) 0.157(9) 0.136(7) 0.000 0.083(6) 0.000
Cd1 0.04412(19) 0.03567(18) 0.0520(2) 0.000 0.02820(15) 0.000
N1 0.0345(12) 0.0377(12) 0.0394(12) -0.0018(10) 0.0175(10) -0.0041(10)
N2 0.0356(12) 0.0363(12) 0.0355(12) -0.0006(10) 0.0132(10) -0.0036(9)
N3 0.057(3) 0.073(3) 0.073(3) 0.000 0.020(2) 0.000
O1 0.062(3) 0.149(5) 0.116(4) 0.000 0.002(3) 0.000
S1 0.0379(5) 0.0342(5) 0.0486(6) 0.000 0.0104(4) 0.000

loop_
_atom_type_symbol
_atom_type_description
_atom_type_scat_dispersion_real
_atom_type_scat_dispersion_imag
_atom_type_scat_source
C C 0.0033 0.0016 'International Tables Vol C Tables 4.2.6.8 and 6.1.1.4'
H H 0.0000 0.0000 'International Tables Vol C Tables 4.2.6.8 and 6.1.1.4'
N N 0.0061 0.0033 'International Tables Vol C Tables 4.2.6.8 and 6.1.1.4'
O O 0.0106 0.0060 'International Tables Vol C Tables 4.2.6.8 and 6.1.1.4'
S S 0.1246 0.1234 'International Tables Vol C Tables 4.2.6.8 and 6.1.1.4'
Br Br -0.2901 2.4595 'International Tables Vol C Tables 4.2.6.8 and 6.1.1.4'
Cd Cd -0.8075 1.2024 'International Tables Vol C Tables 4.2.6.8 and 6.1.1.4'

loop_
_geom_angle_atom_site_label_1
_geom_angle_atom_site_label_2
_geom_angle_atom_site_label_3
_geom_angle_site_symmetry_1
_geom_angle_site_symmetry_3
_geom_angle
_geom_angle_publ_flag
C2 C1 S1 . . 111.48(19) ?
C2 C1 H1A . . 109.3 ?
S1 C1 H1A . . 109.3 ?
C2 C1 H1B . . 109.3 ?
S1 C1 H1B . . 109.3 ?
H1A C1 H1B . . 108.0 ?
N1 C2 N2 . . 111.7(2) ?
N1 C2 C1 . . 125.7(2) ?
N2 C2 C1 . . 122.6(2) ?
N2 C3 C4 . . 111.3(2) ?
N2 C3 H3A . . 109.4 ?
C4 C3 H3A . . 109.4 ?
N2 C3 H3B . . 109.4 ?
C4 C3 H3B . . 109.4 ?
H3A C3 H3B . . 108.0 ?
C5 C4 C9 . . 118.4(3) ?
C5 C4 C3 . . 121.5(3) ?
C9 C4 C3 . . 120.1(3) ?
C4 C5 C6 . . 120.4(4) ?
C4 C5 H5 . . 119.8 ?
C6 C5 H5 . . 119.8 ?
C7 C6 C5 . . 120.6(5) ?
C7 C6 H6 . . 119.7 ?
C5 C6 H6 . . 119.7 ?
C8 C7 C6 . . 119.7(4) ?
C8 C7 H7 . . 120.2 ?
C6 C7 H7 . . 120.2 ?
C7 C8 C9 . . 120.6(4) ?
C7 C8 H8 . . 119.7 ?
C9 C8 H8 . . 119.7 ?
C4 C9 C8 . . 120.3(4) ?
C4 C9 H9 . . 119.9 ?
C8 C9 H9 . . 119.9 ?
N2 C10 C11 . . 131.9(3) ?
N2 C10 C15 . . 105.4(2) ?
C11 C10 C15 . . 122.7(3) ?
C12 C11 C10 . . 116.4(3) ?
C12 C11 H11 . . 121.8 ?
C10 C11 H11 . . 121.8 ?
C11 C12 C13 . . 121.7(3) ?
C11 C12 H12 . . 119.2 ?
C13 C12 H12 . . 119.2 ?
C14 C13 C12 . . 121.9(3) ?
C14 C13 H13 . . 119.1 ?
C12 C13 H13 . . 119.1 ?
C13 C14 C15 . . 117.2(3) ?
C13 C14 H14 . . 121.4 ?
C15 C14 H14 . . 121.4 ?
N1 C15 C10 . . 109.2(2) ?
N1 C15 C14 . . 130.7(3) ?
C10 C15 C14 . . 120.1(3) ?
O1 C16 N3 . . 125.8(6) ?
O1 C16 H16 . . 117.1 ?
N3 C16 H16 . . 117.1 ?
N3 C17 H17A . . 109.5 ?
N3 C17 H17B . . 109.5 ?
H17A C17 H17B . . 109.5 ?
N3 C17 H17C . . 109.5 ?
H17A C17 H17C . . 109.5 ?
H17B C17 H17C . . 109.5 ?
N3 C18 H18A . . 109.5 ?
N3 C18 H18B . . 109.5 ?
H18A C18 H18B . . 109.5 ?
N3 C18 H18C . . 109.5 ?
H18A C18 H18C . . 109.5 ?
H18B C18 H18C . . 109.5 ?
N1 Cd1 N1 . 4_565 133.74(11) ?
N1 Cd1 Br1 . . 103.31(6) ?
N1 Cd1 Br1 4_565 . 103.31(6) ?
N1 Cd1 Br2 . . 102.82(6) ?
N1 Cd1 Br2 4_565 . 102.82(6) ?
Br1 Cd1 Br2 . . 109.732(19) ?
N1 Cd1 S1 . . 69.50(5) ?
N1 Cd1 S1 4_565 . 69.50(5) ?
Br1 Cd1 S1 . . 152.80(3) ?
Br2 Cd1 S1 . . 97.46(3) ?
C2 N1 C15 . . 106.0(2) ?
C2 N1 Cd1 . . 126.29(18) ?
C15 N1 Cd1 . . 127.02(17) ?
C2 N2 C10 . . 107.6(2) ?
C2 N2 C3 . . 128.0(2) ?
C10 N2 C3 . . 123.7(2) ?
C16 N3 C18 . . 120.8(6) ?
C16 N3 C17 . . 119.8(5) ?
C18 N3 C17 . . 119.4(6) ?
C1 S1 C1 4_565 . 103.7(2) ?
C1 S1 Cd1 4_565 . 93.83(10) ?
C1 S1 Cd1 . . 93.83(10) ?

loop_
_geom_bond_atom_site_label_1
_geom_bond_atom_site_label_2
_geom_bond_site_symmetry_2
_geom_bond_distance
_geom_bond_publ_flag
Br1 Cd1 . 2.6004(6) ?
Br2 Cd1 . 2.6038(6) ?
C1 C2 . 1.488(4) ?
C1 S1 . 1.817(3) ?
C1 H1A . 0.9700 ?
C1 H1B . 0.9700 ?
C2 N1 . 1.322(3) ?
C2 N2 . 1.360(3) ?
C3 N2 . 1.468(3) ?
C3 C4 . 1.519(4) ?
C3 H3A . 0.9700 ?
C3 H3B . 0.9700 ?
C4 C5 . 1.360(5) ?
C4 C9 . 1.374(4) ?
C5 C6 . 1.393(6) ?
C5 H5 . 0.9300 ?
C6 C7 . 1.347(7) ?
C6 H6 . 0.9300 ?
C7 C8 . 1.344(6) ?
C7 H7 . 0.9300 ?
C8 C9 . 1.389(5) ?
C8 H8 . 0.9300 ?
C9 H9 . 0.9300 ?
C10 N2 . 1.380(3) ?
C10 C11 . 1.387(4) ?
C10 C15 . 1.397(4) ?
C11 C12 . 1.376(4) ?
C11 H11 . 0.9300 ?
C12 C13 . 1.399(5) ?
C12 H12 . 0.9300 ?
C13 C14 . 1.375(4) ?
C13 H13 . 0.9300 ?
C14 C15 . 1.399(4) ?
C14 H14 . 0.9300 ?
C15 N1 . 1.385(3) ?
C16 O1 . 1.208(7) ?
C16 N3 . 1.316(7) ?
C16 H16 . 0.9300 ?
C17 N3 . 1.446(8) ?
C17 H17A . 0.9600 ?
C17 H17B . 0.9600 ?
C17 H17C . 0.9600 ?
C18 N3 . 1.408(9) ?
C18 H18A . 0.9600 ?
C18 H18B . 0.9600 ?
C18 H18C . 0.9600 ?
Cd1 N1 . 2.264(2) ?
Cd1 N1 4_565 2.264(2) ?
Cd1 S1 . 2.9784(11) ?
S1 C1 4_565 1.817(3) ?

loop_
_geom_hbond_atom_site_label_D
_geom_hbond_atom_site_label_H
_geom_hbond_atom_site_label_A
_geom_hbond_site_symmetry_A
_geom_hbond_distance_DH
_geom_hbond_distance_HA
_geom_hbond_distance_DA
_geom_hbond_angle_DHA
C1 H1A O1 1_554 0.97 2.38 3.004(5) 121.6

loop_
_geom_torsion_atom_site_label_1
_geom_torsion_atom_site_label_2
_geom_torsion_atom_site_label_3
_geom_torsion_atom_site_label_4
_geom_torsion_site_symmetry_1
_geom_torsion_site_symmetry_2
_geom_torsion_site_symmetry_3
_geom_torsion_site_symmetry_4
_geom_torsion
_geom_torsion_publ_flag
S1 C1 C2 N1 . . . . 25.0(4) ?
S1 C1 C2 N2 . . . . -154.3(2) ?
N2 C3 C4 C5 . . . . 42.8(5) ?
N2 C3 C4 C9 . . . . -136.2(3) ?
C9 C4 C5 C6 . . . . 0.8(7) ?
C3 C4 C5 C6 . . . . -178.2(5) ?
C4 C5 C6 C7 . . . . -0.8(9) ?
C5 C6 C7 C8 . . . . 0.2(9) ?
C6 C7 C8 C9 . . . . 0.4(7) ?
C5 C4 C9 C8 . . . . -0.3(5) ?
C3 C4 C9 C8 . . . . 178.7(3) ?
C7 C8 C9 C4 . . . . -0.3(5) ?
N2 C10 C11 C12 . . . . -179.7(3) ?
C15 C10 C11 C12 . . . . 0.4(4) ?
C10 C11 C12 C13 . . . . -1.4(4) ?
C11 C12 C13 C14 . . . . 1.2(5) ?
C12 C13 C14 C15 . . . . 0.1(4) ?
N2 C10 C15 N1 . . . . 0.3(3) ?
C11 C10 C15 N1 . . . . -179.8(2) ?
N2 C10 C15 C14 . . . . -179.0(2) ?
C11 C10 C15 C14 . . . . 0.9(4) ?
C13 C14 C15 N1 . . . . 179.8(3) ?
C13 C14 C15 C10 . . . . -1.1(4) ?
N2 C2 N1 C15 . . . . 0.0(3) ?
C1 C2 N1 C15 . . . . -179.5(3) ?
N2 C2 N1 Cd1 . . . . -171.33(16) ?
C1 C2 N1 Cd1 . . . . 9.2(4) ?
C10 C15 N1 C2 . . . . -0.2(3) ?
C14 C15 N1 C2 . . . . 179.0(3) ?
C10 C15 N1 Cd1 . . . . 171.06(17) ?
C14 C15 N1 Cd1 . . . . -9.8(4) ?
N1 Cd1 N1 C2 4_565 . . . 5.0(3) ?
Br1 Cd1 N1 C2 . . . . 128.6(2) ?
Br2 Cd1 N1 C2 . . . . -117.2(2) ?
S1 Cd1 N1 C2 . . . . -23.9(2) ?
N1 Cd1 N1 C15 4_565 . . . -164.51(14) ?
Br1 Cd1 N1 C15 . . . . -40.9(2) ?
Br2 Cd1 N1 C15 . . . . 73.3(2) ?
S1 Cd1 N1 C15 . . . . 166.6(2) ?
N1 C2 N2 C10 . . . . 0.2(3) ?
C1 C2 N2 C10 . . . . 179.7(2) ?
N1 C2 N2 C3 . . . . 170.8(2) ?
C1 C2 N2 C3 . . . . -9.7(4) ?
C11 C10 N2 C2 . . . . 179.8(3) ?
C15 C10 N2 C2 . . . . -0.3(3) ?
C11 C10 N2 C3 . . . . 8.7(4) ?
C15 C10 N2 C3 . . . . -171.4(2) ?
C4 C3 N2 C2 . . . . -100.7(3) ?
C4 C3 N2 C10 . . . . 68.5(3) ?
O1 C16 N3 C18 . . . . 0.000(6) ?
O1 C16 N3 C17 . . . . 180.000(4) ?
C2 C1 S1 C1 . . . 4_565 -128.05(17) ?
C2 C1 S1 Cd1 . . . . -33.2(2) ?
N1 Cd1 S1 C1 . . . 4_565 131.08(12) ?
N1 Cd1 S1 C1 4_565 . . 4_565 -27.04(12) ?
Br1 Cd1 S1 C1 . . . 4_565 52.02(10) ?
Br2 Cd1 S1 C1 . . . 4_565 -127.98(10) ?
N1 Cd1 S1 C1 . . . . 27.03(12) ?
N1 Cd1 S1 C1 4_565 . . . -131.08(12) ?
Br1 Cd1 S1 C1 . . . . -52.02(10) ?
Br2 Cd1 S1 C1 . . . . 127.98(10) ?
